data_7150594
loop_
_publ_author_name
'Frantz, Derik K.'
'Sullivan, Ashley A.'
'Yasui, Yoshizumi'
'Linden, Anthony'
'Baldridge, Kim K.'
'Siegel, Jay S.'

_publ_section_title
;
 Synthesis, X-ray crystal structures, and computational studies of
 1,1&#x2032;-bridged 4,4&#x2032;-diaryl-2,2&#x2032;-bibenzimidazoles:
 building blocks for supramolecular structures
;
_journal_issue 11
_journal_name_full 'Organic &amp; Biomolecular Chemistry'
_journal_page_first 2347
_journal_page_last 2352
_journal_paper_doi 10.1039/b820502g
_journal_volume 7
_journal_year 2009
_chemical_formula_moiety 'C37 H38 N4 O2, 2(C H2 Cl2)'
_chemical_formula_sum 'C39 H42 Cl4 N4 O2'
_chemical_formula_weight 740.60
_chemical_name_systematic
;
?
;
_space_group_IT_number 61
_symmetry_cell_setting orthorhombic
_symmetry_Int_Tables_number 61
_symmetry_space_group_name_Hall '-P 2ac 2ab'
_symmetry_space_group_name_H-M 'P b c a'
_atom_sites_solution_hydrogens geom
_atom_sites_solution_primary direct
_atom_sites_solution_secondary difmap
_audit_creation_date 06-08-04
_audit_creation_method SHELXL-97
_cell_angle_alpha 90.00
_cell_angle_beta 90.00
_cell_angle_gamma 90.00
_cell_formula_units_Z 8
_cell_length_a 20.2497(2)
_cell_length_b 14.7082(2)
_cell_length_c 24.9430(4)
_cell_measurement_reflns_used 104889
_cell_measurement_temperature 160(1)
_cell_measurement_theta_max 27.5
_cell_measurement_theta_min 2.0
_cell_volume 7428.94(17)
_computing_cell_refinement 'DENZO-SMN (Otwinowski & Minor, 1997)'
_computing_data_collection 'COLLECT (Nonius, 2000)'
_computing_data_reduction 'DENZO-SMN and SCALEPACK (Otwinowski & Minor, 1997)'
_computing_molecular_graphics 'ORTEPII (Johnson, 1976)'
_computing_publication_material 'SHELXL97 and PLATON (Spek, 2006)'
_computing_structure_refinement 'SHELXL97 (Sheldrick, 1997)'
_computing_structure_solution 'SIR92 (Altomare et al., 1994)'
_diffrn_ambient_temperature 160(1)
_diffrn_detector '65 mm CCD camera on \k goniostat'
_diffrn_detector_area_resol_mean 9
_diffrn_measured_fraction_theta_full 0.998
_diffrn_measured_fraction_theta_max 0.998
_diffrn_measurement_device_type 'Nonius KappaCCD area-detector diffractometer'
_diffrn_measurement_method '\f and \w scans with \k offsets'
_diffrn_radiation_monochromator 'horizontally mounted graphite crystal'
_diffrn_radiation_source 'Nonius FR590 sealed tube generator'
_diffrn_radiation_type 'Mo K\a'
_diffrn_radiation_wavelength 0.71073
_diffrn_reflns_av_R_equivalents 0.0751
_diffrn_reflns_av_sigmaI/netI 0.0369
_diffrn_reflns_limit_h_max 26
_diffrn_reflns_limit_h_min -26
_diffrn_reflns_limit_k_max 19
_diffrn_reflns_limit_k_min -19
_diffrn_reflns_limit_l_max 32
_diffrn_reflns_limit_l_min -32
_diffrn_reflns_number 89418
_diffrn_reflns_theta_full 27.48
_diffrn_reflns_theta_max 27.48
_diffrn_reflns_theta_min 2.01
_diffrn_standards_decay_% 0
_diffrn_standards_number 0
_exptl_absorpt_coefficient_mu 0.358
_exptl_absorpt_correction_T_max 0.943
_exptl_absorpt_correction_T_min 0.751
_exptl_absorpt_correction_type multi-scan
_exptl_absorpt_process_details '(Blessing, 1995)'
_exptl_crystal_colour colourless
_exptl_crystal_density_diffrn 1.324
_exptl_crystal_density_method 'not measured'
_exptl_crystal_description prism
_exptl_crystal_F_000 3104
_exptl_crystal_size_max 0.35
_exptl_crystal_size_mid 0.25
_exptl_crystal_size_min 0.17
_refine_diff_density_max 0.401
_refine_diff_density_min -0.504
_refine_diff_density_rms 0.075
_refine_ls_extinction_coef 0.0141(6)
_refine_ls_extinction_expression Fc^*^=kFc[1+0.001xFc^2^\l^3^/sin(2\q)]^-1/4^
_refine_ls_extinction_method SHELXL
_refine_ls_goodness_of_fit_ref 1.057
_refine_ls_hydrogen_treatment constr
_refine_ls_matrix_type full
_refine_ls_number_parameters 451
_refine_ls_number_reflns 8506
_refine_ls_number_restraints 0
_refine_ls_restrained_S_all 1.057
_refine_ls_R_factor_all 0.0806
_refine_ls_R_factor_gt 0.0538
_refine_ls_shift/su_max 0.001
_refine_ls_shift/su_mean 0.000
_refine_ls_structure_factor_coef Fsqd
_refine_ls_weighting_details 'w=1/[\s^2^(Fo^2^)+(0.0650P)^2^+5.2510P] where P=(Fo^2^+2Fc^2^)/3'
_refine_ls_weighting_scheme calc
_refine_ls_wR_factor_gt 0.1312
_refine_ls_wR_factor_ref 0.1457
_reflns_number_gt 6208
_reflns_number_total 8506
_reflns_threshold_expression 'I > 2\s(I)'
_cod_data_source_file b820502g.txt
_cod_data_source_block SG0626
_cod_original_sg_symbol_H-M 'P b c a '
_cod_database_code 7150594

loop_
_symmetry_equiv_pos_as_xyz
'x, y, z'
'x+1/2, -y+1/2, -z'
'-x, y+1/2, -z+1/2'
'-x+1/2, -y, z+1/2'
'-x, -y, -z'
'-x-1/2, y-1/2, z'
'x, -y-1/2, z-1/2'
'x-1/2, y, -z-1/2'

loop_
_atom_site_label
_atom_site_type_symbol
_atom_site_fract_x
_atom_site_fract_y
_atom_site_fract_z
_atom_site_U_iso_or_equiv
_atom_site_adp_type
_atom_site_occupancy
_atom_site_symmetry_multiplicity
_atom_site_calc_flag
_atom_site_refinement_flags
_atom_site_disorder_assembly
_atom_site_disorder_group
O14 O 0.24517(8) 0.41133(12) 0.67092(6) 0.0424(4) Uani 1 1 d . . .
O34 O -0.03332(9) 0.25469(11) 0.87350(6) 0.0397(4) Uani 1 1 d . . .
N1 N 0.03689(8) 0.18243(11) 0.54024(6) 0.0228(4) Uani 1 1 d . . .
N8 N -0.00821(8) 0.10205(11) 0.47244(6) 0.0219(3) Uani 1 1 d . . .
N21 N -0.06969(8) 0.14765(11) 0.60905(6) 0.0233(4) Uani 1 1 d . . .
N28 N -0.13755(8) 0.10746(11) 0.54137(6) 0.0222(4) Uani 1 1 d . . .
C2 C 0.08246(10) 0.17354(13) 0.49913(8) 0.0237(4) Uani 1 1 d . . .
C3 C 0.14720(10) 0.20948(14) 0.49524(8) 0.0245(4) Uani 1 1 d . . .
C4 C 0.18054(10) 0.19104(15) 0.44834(8) 0.0284(5) Uani 1 1 d . . .
H4 H 0.2242 0.2139 0.4445 0.034 Uiso 1 1 calc R . .
C5 C 0.15342(11) 0.13993(14) 0.40551(8) 0.0284(5) Uani 1 1 d . . .
C6 C 0.09027(10) 0.10496(14) 0.40974(8) 0.0270(4) Uani 1 1 d . . .
H6 H 0.0713 0.0698 0.3817 0.032 Uiso 1 1 calc R . .
C7 C 0.05558(10) 0.12333(13) 0.45673(8) 0.0233(4) Uani 1 1 d . . .
C9 C -0.01608(9) 0.13863(13) 0.52272(7) 0.0218(4) Uani 1 1 d . . .
C10 C 0.19374(12) 0.12506(17) 0.35568(9) 0.0382(5) Uani 1 1 d . . .
H101 H 0.1755 0.0737 0.3355 0.057 Uiso 1 1 calc R . .
H102 H 0.2396 0.1118 0.3656 0.057 Uiso 1 1 calc R . .
H103 H 0.1924 0.1799 0.3334 0.057 Uiso 1 1 calc R . .
C11 C 0.17527(10) 0.26564(14) 0.53957(8) 0.0251(4) Uani 1 1 d . . .
C12 C 0.14978(10) 0.35286(14) 0.54937(8) 0.0270(4) Uani 1 1 d . . .
C13 C 0.17258(10) 0.40316(15) 0.59333(8) 0.0296(5) Uani 1 1 d . . .
H13 H 0.1551 0.4620 0.6002 0.036 Uiso 1 1 calc R . .
C14 C 0.22044(11) 0.36737(16) 0.62682(8) 0.0306(5) Uani 1 1 d . . .
C15 C 0.24732(10) 0.28284(16) 0.61604(8) 0.0302(5) Uani 1 1 d . . .
H15 H 0.2810 0.2595 0.6387 0.036 Uiso 1 1 calc R . .
C16 C 0.22573(10) 0.23143(15) 0.57254(8) 0.0285(5) Uani 1 1 d . . .
C17 C 0.09911(12) 0.39503(16) 0.51261(9) 0.0342(5) Uani 1 1 d . . .
H171 H 0.0562 0.3660 0.5185 0.051 Uiso 1 1 calc R . .
H172 H 0.1127 0.3863 0.4752 0.051 Uiso 1 1 calc R . .
H173 H 0.0956 0.4602 0.5202 0.051 Uiso 1 1 calc R . .
C18 C 0.20764(14) 0.48390(18) 0.69243(10) 0.0453(6) Uani 1 1 d . . .
H181 H 0.2115 0.5371 0.6690 0.068 Uiso 1 1 calc R . .
H182 H 0.2243 0.4991 0.7282 0.068 Uiso 1 1 calc R . .
H183 H 0.1612 0.4657 0.6950 0.068 Uiso 1 1 calc R . .
C19 C 0.25604(12) 0.13921(16) 0.56313(10) 0.0387(5) Uani 1 1 d . . .
H191 H 0.2966 0.1336 0.5843 0.058 Uiso 1 1 calc R . .
H192 H 0.2665 0.1322 0.5250 0.058 Uiso 1 1 calc R . .
H193 H 0.2247 0.0918 0.5740 0.058 Uiso 1 1 calc R . .
C22 C -0.13331(10) 0.13890(13) 0.62841(8) 0.0229(4) Uani 1 1 d . . .
C23 C -0.15810(10) 0.15446(14) 0.68039(8) 0.0253(4) Uani 1 1 d . . .
C24 C -0.22537(10) 0.14191(15) 0.68696(8) 0.0279(4) Uani 1 1 d . . .
H24 H -0.2437 0.1528 0.7214 0.034 Uiso 1 1 calc R . .
C25 C -0.26832(10) 0.11395(15) 0.64566(8) 0.0281(4) Uani 1 1 d . . .
C26 C -0.24363(10) 0.09848(14) 0.59455(8) 0.0269(4) Uani 1 1 d . . .
H26 H -0.2714 0.0791 0.5661 0.032 Uiso 1 1 calc R . .
C27 C -0.17612(10) 0.11281(13) 0.58701(8) 0.0239(4) Uani 1 1 d . . .
C29 C -0.07428(9) 0.12906(13) 0.55721(7) 0.0214(4) Uani 1 1 d . . .
C30 C -0.34072(11) 0.10258(18) 0.65707(10) 0.0387(6) Uani 1 1 d . . .
H301 H -0.3622 0.1623 0.6571 0.058 Uiso 1 1 calc R . .
H302 H -0.3465 0.0739 0.6922 0.058 Uiso 1 1 calc R . .
H303 H -0.3607 0.0641 0.6294 0.058 Uiso 1 1 calc R . .
C31 C -0.11674(10) 0.18351(15) 0.72712(8) 0.0253(4) Uani 1 1 d . . .
C32 C -0.07313(10) 0.12256(14) 0.75157(8) 0.0264(4) Uani 1 1 d . . .
C33 C -0.04365(11) 0.14573(15) 0.80035(8) 0.0297(5) Uani 1 1 d . . .
H33 H -0.0144 0.1042 0.8173 0.036 Uiso 1 1 calc R . .
C34 C -0.05681(11) 0.22888(15) 0.82412(8) 0.0288(5) Uani 1 1 d . . .
C35 C -0.09544(11) 0.29217(15) 0.79762(8) 0.0307(5) Uani 1 1 d . . .
H35 H -0.1012 0.3511 0.8125 0.037 Uiso 1 1 calc R . .
C36 C -0.12577(10) 0.27047(15) 0.74964(8) 0.0282(4) Uani 1 1 d . . .
C37 C -0.05760(12) 0.03110(15) 0.72688(9) 0.0341(5) Uani 1 1 d . . .
H371 H -0.0302 0.0398 0.6949 0.051 Uiso 1 1 calc R . .
H372 H -0.0988 0.0007 0.7168 0.051 Uiso 1 1 calc R . .
H373 H -0.0337 -0.0064 0.7529 0.051 Uiso 1 1 calc R . .
C38 C -0.01205(13) 0.18446(17) 0.90822(9) 0.0407(6) Uani 1 1 d . . .
H381 H -0.0449 0.1355 0.9085 0.061 Uiso 1 1 calc R . .
H382 H -0.0069 0.2087 0.9446 0.061 Uiso 1 1 calc R . .
H383 H 0.0304 0.1605 0.8957 0.061 Uiso 1 1 calc R . .
C39 C -0.16895(13) 0.34142(17) 0.72323(9) 0.0381(5) Uani 1 1 d . . .
H391 H -0.2146 0.3340 0.7355 0.057 Uiso 1 1 calc R . .
H392 H -0.1671 0.3340 0.6842 0.057 Uiso 1 1 calc R . .
H393 H -0.1531 0.4022 0.7329 0.057 Uiso 1 1 calc R . .
C41 C -0.05689(10) 0.05720(14) 0.43783(8) 0.0251(4) Uani 1 1 d . . .
H411 H -0.0604 -0.0076 0.4482 0.030 Uiso 1 1 calc R . .
H412 H -0.0413 0.0596 0.4002 0.030 Uiso 1 1 calc R . .
C42 C -0.12444(10) 0.10079(15) 0.44132(8) 0.0262(4) Uani 1 1 d . . .
H421 H -0.1499 0.0842 0.4089 0.031 Uiso 1 1 calc R . .
H422 H -0.1190 0.1677 0.4412 0.031 Uiso 1 1 calc R . .
C43 C -0.16404(10) 0.07396(15) 0.49041(8) 0.0273(4) Uani 1 1 d . . .
H431 H -0.2097 0.0971 0.4862 0.033 Uiso 1 1 calc R . .
H432 H -0.1664 0.0068 0.4920 0.033 Uiso 1 1 calc R . .
Cl1 Cl 0.12548(4) 0.08791(6) 0.67566(3) 0.0643(2) Uani 1 1 d . . .
Cl2 Cl 0.09311(6) 0.26257(6) 0.72346(3) 0.0803(3) Uani 1 1 d . . .
C51 C 0.08530(13) 0.1936(2) 0.66686(10) 0.0469(6) Uani 1 1 d . . .
H511 H 0.1045 0.2252 0.6355 0.056 Uiso 1 1 calc R . .
H512 H 0.0379 0.1829 0.6595 0.056 Uiso 1 1 calc R . .
Cl3 Cl -0.00715(4) 0.44884(5) 0.62760(4) 0.0702(3) Uani 1 1 d . . .
Cl4 Cl -0.10943(5) 0.36249(6) 0.56336(4) 0.0701(3) Uani 1 1 d . . .
C52 C -0.04446(13) 0.34557(17) 0.60928(11) 0.0434(6) Uani 1 1 d . . .
H521 H -0.0618 0.3152 0.6418 0.052 Uiso 1 1 calc R . .
H522 H -0.0109 0.3052 0.5930 0.052 Uiso 1 1 calc R . .

loop_
_atom_site_aniso_label
_atom_site_aniso_U_11
_atom_site_aniso_U_22
_atom_site_aniso_U_33
_atom_site_aniso_U_23
_atom_site_aniso_U_13
_atom_site_aniso_U_12
O14 0.0422(9) 0.0497(10) 0.0355(8) -0.0167(8) -0.0094(7) -0.0011(8)
O34 0.0589(11) 0.0306(8) 0.0296(8) -0.0056(7) -0.0195(8) 0.0067(8)
N1 0.0239(8) 0.0232(9) 0.0214(8) 0.0001(6) -0.0004(7) -0.0012(7)
N8 0.0236(8) 0.0230(8) 0.0191(8) -0.0017(6) -0.0008(6) -0.0014(7)
N21 0.0248(8) 0.0243(9) 0.0206(8) -0.0002(7) -0.0009(7) -0.0009(7)
N28 0.0222(8) 0.0246(9) 0.0198(8) -0.0007(6) -0.0008(6) -0.0014(7)
C2 0.0271(10) 0.0223(10) 0.0216(9) 0.0004(8) 0.0002(8) 0.0007(8)
C3 0.0255(10) 0.0226(10) 0.0255(10) 0.0007(8) -0.0009(8) -0.0020(8)
C4 0.0258(10) 0.0290(11) 0.0306(11) -0.0009(9) 0.0042(9) -0.0037(8)
C5 0.0308(11) 0.0282(11) 0.0262(10) -0.0016(8) 0.0054(9) -0.0012(9)
C6 0.0310(11) 0.0265(11) 0.0235(10) -0.0034(8) -0.0002(8) -0.0005(9)
C7 0.0253(10) 0.0214(10) 0.0231(9) 0.0009(8) -0.0016(8) -0.0009(8)
C9 0.0239(10) 0.0223(10) 0.0193(9) 0.0004(7) -0.0027(7) 0.0004(8)
C10 0.0398(13) 0.0430(14) 0.0319(12) -0.0073(10) 0.0113(10) -0.0081(11)
C11 0.0240(10) 0.0274(10) 0.0240(10) 0.0004(8) 0.0023(8) -0.0056(8)
C12 0.0268(10) 0.0278(11) 0.0263(10) 0.0002(8) 0.0021(8) -0.0058(8)
C13 0.0293(11) 0.0284(11) 0.0312(11) -0.0045(9) 0.0008(9) -0.0036(9)
C14 0.0279(11) 0.0379(12) 0.0261(10) -0.0039(9) -0.0004(9) -0.0098(9)
C15 0.0250(10) 0.0368(12) 0.0289(10) 0.0002(9) -0.0027(9) -0.0038(9)
C16 0.0255(10) 0.0300(11) 0.0299(11) 0.0002(9) 0.0020(8) -0.0038(9)
C17 0.0377(12) 0.0310(12) 0.0339(12) -0.0022(9) -0.0065(10) 0.0010(10)
C18 0.0574(16) 0.0448(15) 0.0338(12) -0.0135(11) -0.0013(11) -0.0041(12)
C19 0.0371(13) 0.0364(13) 0.0425(13) -0.0038(10) -0.0080(11) 0.0063(10)
C22 0.0229(9) 0.0237(10) 0.0220(9) 0.0012(8) -0.0010(8) -0.0005(8)
C23 0.0262(10) 0.0278(10) 0.0219(10) 0.0004(8) -0.0013(8) 0.0008(8)
C24 0.0310(11) 0.0310(11) 0.0218(10) 0.0009(8) 0.0027(8) 0.0010(9)
C25 0.0267(10) 0.0288(11) 0.0288(11) 0.0021(9) 0.0004(9) -0.0005(8)
C26 0.0260(10) 0.0281(11) 0.0264(10) -0.0007(8) -0.0030(8) -0.0017(8)
C27 0.0261(10) 0.0238(10) 0.0217(9) -0.0003(8) -0.0013(8) 0.0005(8)
C29 0.0224(9) 0.0203(9) 0.0215(9) 0.0000(7) -0.0027(7) -0.0017(8)
C30 0.0278(11) 0.0540(15) 0.0341(12) -0.0031(11) 0.0033(10) -0.0056(11)
C31 0.0251(10) 0.0322(11) 0.0186(9) -0.0008(8) 0.0009(8) -0.0018(8)
C32 0.0291(10) 0.0278(11) 0.0224(9) -0.0011(8) 0.0026(8) -0.0013(8)
C33 0.0352(11) 0.0276(11) 0.0263(10) 0.0007(8) -0.0069(9) 0.0037(9)
C34 0.0337(11) 0.0311(11) 0.0215(9) -0.0031(8) -0.0053(9) -0.0005(9)
C35 0.0377(12) 0.0278(11) 0.0266(10) -0.0039(9) -0.0027(9) 0.0040(9)
C36 0.0296(10) 0.0317(11) 0.0233(10) 0.0016(8) -0.0011(8) 0.0030(9)
C37 0.0420(12) 0.0306(12) 0.0298(11) -0.0036(9) -0.0040(10) 0.0046(10)
C38 0.0559(15) 0.0366(13) 0.0298(11) -0.0048(10) -0.0160(11) 0.0083(11)
C39 0.0462(14) 0.0372(13) 0.0309(11) -0.0031(10) -0.0098(10) 0.0110(11)
C41 0.0282(10) 0.0247(10) 0.0222(9) -0.0022(8) -0.0046(8) -0.0011(8)
C42 0.0276(10) 0.0308(11) 0.0202(9) -0.0012(8) -0.0047(8) 0.0007(9)
C43 0.0243(10) 0.0360(11) 0.0217(10) -0.0047(8) -0.0039(8) -0.0039(9)
Cl1 0.0605(5) 0.0619(5) 0.0704(5) -0.0011(4) -0.0058(4) 0.0075(4)
Cl2 0.1307(8) 0.0643(5) 0.0459(4) -0.0073(4) 0.0081(5) -0.0078(5)
C51 0.0438(14) 0.0566(17) 0.0403(14) 0.0026(12) -0.0041(11) -0.0046(12)
Cl3 0.0656(5) 0.0378(4) 0.1074(7) -0.0276(4) 0.0137(4) -0.0087(3)
Cl4 0.0783(6) 0.0546(5) 0.0775(6) 0.0076(4) -0.0200(4) 0.0052(4)
C52 0.0485(15) 0.0288(12) 0.0530(15) -0.0069(11) 0.0047(12) -0.0030(11)

loop_
_atom_type_symbol
_atom_type_description
_atom_type_number_in_cell
_atom_type_scat_dispersion_real
_atom_type_scat_dispersion_imag
_atom_type_scat_source
C C 312 0.0033 0.0016
; International Tables for Crystallography (1992).
Vol. C, Tables 4.2.6.8 and 6.1.1.4
;
H H 336 0.0000 0.0000
; International Tables for Crystallography (1992).
Vol. C, Tables 4.2.6.8 and 6.1.1.4
;
Cl Cl 32 0.1484 0.1585
; International Tables for Crystallography (1992).
Vol. C, Tables 4.2.6.8 and 6.1.1.4
;
N N 32 0.0061 0.0033
; International Tables for Crystallography (1992).
Vol. C, Tables 4.2.6.8 and 6.1.1.4
;
O O 16 0.0106 0.0060
; International Tables for Crystallography (1992).
Vol. C, Tables 4.2.6.8 and 6.1.1.4
;

loop_
_geom_angle_atom_site_label_1
_geom_angle_atom_site_label_2
_geom_angle_atom_site_label_3
_geom_angle
_geom_angle_site_symmetry_1
_geom_angle_site_symmetry_3
_geom_angle_publ_flag
C14 O14 C18 117.63(19) . . ?
C34 O34 C38 116.89(17) . . ?
C9 N1 C2 104.43(16) . . ?
C9 N8 C7 106.12(16) . . ?
C9 N8 C41 129.44(16) . . ?
C7 N8 C41 124.17(16) . . ?
C29 N21 C22 104.86(16) . . ?
C29 N28 C27 106.03(15) . . ?
C29 N28 C43 131.82(16) . . ?
C27 N28 C43 121.77(16) . . ?
N1 C2 C7 110.47(17) . . ?
N1 C2 C3 129.18(18) . . ?
C7 C2 C3 120.32(18) . . ?
C4 C3 C2 115.99(18) . . ?
C4 C3 C11 123.46(18) . . ?
C2 C3 C11 120.54(17) . . ?
C3 C4 C5 123.69(19) . . ?
C3 C4 H4 118.2 . . ?
C5 C4 H4 118.2 . . ?
C6 C5 C4 119.88(18) . . ?
C6 C5 C10 120.77(19) . . ?
C4 C5 C10 119.35(19) . . ?
C5 C6 C7 117.31(19) . . ?
C5 C6 H6 121.3 . . ?
C7 C6 H6 121.3 . . ?
N8 C7 C6 131.63(18) . . ?
N8 C7 C2 105.54(16) . . ?
C6 C7 C2 122.80(18) . . ?
N1 C9 N8 113.42(17) . . ?
N1 C9 C29 120.26(17) . . ?
N8 C9 C29 126.25(17) . . ?
C5 C10 H101 109.5 . . ?
C5 C10 H102 109.5 . . ?
H101 C10 H102 109.5 . . ?
C5 C10 H103 109.5 . . ?
H101 C10 H103 109.5 . . ?
H102 C10 H103 109.5 . . ?
C12 C11 C16 119.52(19) . . ?
C12 C11 C3 119.64(18) . . ?
C16 C11 C3 120.82(19) . . ?
C13 C12 C11 119.8(2) . . ?
C13 C12 C17 118.85(19) . . ?
C11 C12 C17 121.30(18) . . ?
C14 C13 C12 120.2(2) . . ?
C14 C13 H13 119.9 . . ?
C12 C13 H13 119.9 . . ?
O14 C14 C15 115.9(2) . . ?
O14 C14 C13 124.1(2) . . ?
C15 C14 C13 120.01(19) . . ?
C14 C15 C16 121.0(2) . . ?
C14 C15 H15 119.5 . . ?
C16 C15 H15 119.5 . . ?
C15 C16 C11 119.3(2) . . ?
C15 C16 C19 118.8(2) . . ?
C11 C16 C19 121.83(19) . . ?
C12 C17 H171 109.5 . . ?
C12 C17 H172 109.5 . . ?
H171 C17 H172 109.5 . . ?
C12 C17 H173 109.5 . . ?
H171 C17 H173 109.5 . . ?
H172 C17 H173 109.5 . . ?
O14 C18 H181 109.5 . . ?
O14 C18 H182 109.5 . . ?
H181 C18 H182 109.5 . . ?
O14 C18 H183 109.5 . . ?
H181 C18 H183 109.5 . . ?
H182 C18 H183 109.5 . . ?
C16 C19 H191 109.5 . . ?
C16 C19 H192 109.5 . . ?
H191 C19 H192 109.5 . . ?
C16 C19 H193 109.5 . . ?
H191 C19 H193 109.5 . . ?
H192 C19 H193 109.5 . . ?
N21 C22 C27 110.17(17) . . ?
N21 C22 C23 129.68(18) . . ?
C27 C22 C23 120.12(18) . . ?
C24 C23 C22 115.96(18) . . ?
C24 C23 C31 119.76(18) . . ?
C22 C23 C31 124.28(18) . . ?
C23 C24 C25 124.02(19) . . ?
C23 C24 H24 118.0 . . ?
C25 C24 H24 118.0 . . ?
C26 C25 C24 119.78(19) . . ?
C26 C25 C30 120.48(19) . . ?
C24 C25 C30 119.73(19) . . ?
C25 C26 C27 116.86(18) . . ?
C25 C26 H26 121.6 . . ?
C27 C26 H26 121.6 . . ?
N28 C27 C26 130.96(18) . . ?
N28 C27 C22 105.82(17) . . ?
C26 C27 C22 123.21(18) . . ?
N21 C29 N28 113.12(17) . . ?
N21 C29 C9 119.77(17) . . ?
N28 C29 C9 126.97(17) . . ?
C25 C30 H301 109.5 . . ?
C25 C30 H302 109.5 . . ?
H301 C30 H302 109.5 . . ?
C25 C30 H303 109.5 . . ?
H301 C30 H303 109.5 . . ?
H302 C30 H303 109.5 . . ?
C32 C31 C36 119.35(18) . . ?
C32 C31 C23 120.64(19) . . ?
C36 C31 C23 119.78(18) . . ?
C33 C32 C31 119.55(19) . . ?
C33 C32 C37 118.86(19) . . ?
C31 C32 C37 121.59(18) . . ?
C34 C33 C32 120.39(19) . . ?
C34 C33 H33 119.8 . . ?
C32 C33 H33 119.8 . . ?
O34 C34 C35 115.98(19) . . ?
O34 C34 C33 124.14(19) . . ?
C35 C34 C33 119.88(19) . . ?
C36 C35 C34 120.6(2) . . ?
C36 C35 H35 119.7 . . ?
C34 C35 H35 119.7 . . ?
C35 C36 C31 119.80(19) . . ?
C35 C36 C39 118.3(2) . . ?
C31 C36 C39 121.86(19) . . ?
C32 C37 H371 109.5 . . ?
C32 C37 H372 109.5 . . ?
H371 C37 H372 109.5 . . ?
C32 C37 H373 109.5 . . ?
H371 C37 H373 109.5 . . ?
H372 C37 H373 109.5 . . ?
O34 C38 H381 109.5 . . ?
O34 C38 H382 109.5 . . ?
H381 C38 H382 109.5 . . ?
O34 C38 H383 109.5 . . ?
H381 C38 H383 109.5 . . ?
H382 C38 H383 109.5 . . ?
C36 C39 H391 109.5 . . ?
C36 C39 H392 109.5 . . ?
H391 C39 H392 109.5 . . ?
C36 C39 H393 109.5 . . ?
H391 C39 H393 109.5 . . ?
H392 C39 H393 109.5 . . ?
N8 C41 C42 112.52(16) . . ?
N8 C41 H411 109.1 . . ?
C42 C41 H411 109.1 . . ?
N8 C41 H412 109.1 . . ?
C42 C41 H412 109.1 . . ?
H411 C41 H412 107.8 . . ?
C41 C42 C43 114.48(17) . . ?
C41 C42 H421 108.6 . . ?
C43 C42 H421 108.6 . . ?
C41 C42 H422 108.6 . . ?
C43 C42 H422 108.6 . . ?
H421 C42 H422 107.6 . . ?
N28 C43 C42 114.80(16) . . ?
N28 C43 H431 108.6 . . ?
C42 C43 H431 108.6 . . ?
N28 C43 H432 108.6 . . ?
C42 C43 H432 108.6 . . ?
H431 C43 H432 107.5 . . ?
Cl2 C51 Cl1 111.65(15) . . ?
Cl2 C51 H511 109.3 . . ?
Cl1 C51 H511 109.3 . . ?
Cl2 C51 H512 109.3 . . ?
Cl1 C51 H512 109.3 . . ?
H511 C51 H512 108.0 . . ?
Cl3 C52 Cl4 111.60(15) . . ?
Cl3 C52 H521 109.3 . . ?
Cl4 C52 H521 109.3 . . ?
Cl3 C52 H522 109.3 . . ?
Cl4 C52 H522 109.3 . . ?
H521 C52 H522 108.0 . . ?

loop_
_geom_bond_atom_site_label_1
_geom_bond_atom_site_label_2
_geom_bond_distance
_geom_bond_site_symmetry_2
_geom_bond_publ_flag
O14 C14 1.371(3) . ?
O14 C18 1.416(3) . ?
O34 C34 1.374(2) . ?
O34 C38 1.415(3) . ?
N1 C9 1.325(3) . ?
N1 C2 1.386(3) . ?
N8 C9 1.374(2) . ?
N8 C7 1.386(3) . ?
N8 C41 1.467(2) . ?
N21 C29 1.325(2) . ?
N21 C22 1.382(3) . ?
N28 C29 1.378(2) . ?
N28 C27 1.383(3) . ?
N28 C43 1.465(2) . ?
C2 C7 1.400(3) . ?
C2 C3 1.417(3) . ?
C3 C4 1.378(3) . ?
C3 C11 1.493(3) . ?
C4 C5 1.417(3) . ?
C4 H4 0.9500 . ?
C5 C6 1.382(3) . ?
C5 C10 1.503(3) . ?
C6 C7 1.393(3) . ?
C6 H6 0.9500 . ?
C9 C29 1.466(3) . ?
C10 H101 0.9800 . ?
C10 H102 0.9800 . ?
C10 H103 0.9800 . ?
C11 C12 1.404(3) . ?
C11 C16 1.405(3) . ?
C12 C13 1.401(3) . ?
C12 C17 1.509(3) . ?
C13 C14 1.384(3) . ?
C13 H13 0.9500 . ?
C14 C15 1.384(3) . ?
C15 C16 1.393(3) . ?
C15 H15 0.9500 . ?
C16 C19 1.507(3) . ?
C17 H171 0.9800 . ?
C17 H172 0.9800 . ?
C17 H173 0.9800 . ?
C18 H181 0.9800 . ?
C18 H182 0.9800 . ?
C18 H183 0.9800 . ?
C19 H191 0.9800 . ?
C19 H192 0.9800 . ?
C19 H193 0.9800 . ?
C22 C27 1.402(3) . ?
C22 C23 1.409(3) . ?
C23 C24 1.384(3) . ?
C23 C31 1.498(3) . ?
C24 C25 1.410(3) . ?
C24 H24 0.9500 . ?
C25 C26 1.388(3) . ?
C25 C30 1.503(3) . ?
C26 C27 1.396(3) . ?
C26 H26 0.9500 . ?
C30 H301 0.9800 . ?
C30 H302 0.9800 . ?
C30 H303 0.9800 . ?
C31 C32 1.398(3) . ?
C31 C36 1.409(3) . ?
C32 C33 1.397(3) . ?
C32 C37 1.513(3) . ?
C33 C34 1.385(3) . ?
C33 H33 0.9500 . ?
C34 C35 1.384(3) . ?
C35 C36 1.383(3) . ?
C35 H35 0.9500 . ?
C36 C39 1.512(3) . ?
C37 H371 0.9800 . ?
C37 H372 0.9800 . ?
C37 H373 0.9800 . ?
C38 H381 0.9800 . ?
C38 H382 0.9800 . ?
C38 H383 0.9800 . ?
C39 H391 0.9800 . ?
C39 H392 0.9800 . ?
C39 H393 0.9800 . ?
C41 C42 1.513(3) . ?
C41 H411 0.9900 . ?
C41 H412 0.9900 . ?
C42 C43 1.516(3) . ?
C42 H421 0.9900 . ?
C42 H422 0.9900 . ?
C43 H431 0.9900 . ?
C43 H432 0.9900 . ?
Cl1 C51 1.768(3) . ?
Cl2 C51 1.746(3) . ?
C51 H511 0.9900 . ?
C51 H512 0.9900 . ?
Cl3 C52 1.757(3) . ?
Cl4 C52 1.762(3) . ?
C52 H521 0.9900 . ?
C52 H522 0.9900 . ?

loop_
_geom_torsion_atom_site_label_1
_geom_torsion_atom_site_label_2
_geom_torsion_atom_site_label_3
_geom_torsion_atom_site_label_4
_geom_torsion
_geom_torsion_site_symmetry_1
_geom_torsion_site_symmetry_2
_geom_torsion_site_symmetry_3
_geom_torsion_site_symmetry_4
_geom_torsion_publ_flag
C9 N1 C2 C7 -0.1(2) . . . . ?
C9 N1 C2 C3 177.8(2) . . . . ?
N1 C2 C3 C4 -178.3(2) . . . . ?
C7 C2 C3 C4 -0.5(3) . . . . ?
N1 C2 C3 C11 0.2(3) . . . . ?
C7 C2 C3 C11 177.97(18) . . . . ?
C2 C3 C4 C5 0.3(3) . . . . ?
C11 C3 C4 C5 -178.1(2) . . . . ?
C3 C4 C5 C6 -0.5(3) . . . . ?
C3 C4 C5 C10 179.0(2) . . . . ?
C4 C5 C6 C7 0.8(3) . . . . ?
C10 C5 C6 C7 -178.7(2) . . . . ?
C9 N8 C7 C6 -179.1(2) . . . . ?
C41 N8 C7 C6 -4.6(3) . . . . ?
C9 N8 C7 C2 -0.8(2) . . . . ?
C41 N8 C7 C2 173.78(17) . . . . ?
C5 C6 C7 N8 177.0(2) . . . . ?
C5 C6 C7 C2 -1.1(3) . . . . ?
N1 C2 C7 N8 0.6(2) . . . . ?
C3 C2 C7 N8 -177.55(17) . . . . ?
N1 C2 C7 C6 179.12(18) . . . . ?
C3 C2 C7 C6 1.0(3) . . . . ?
C2 N1 C9 N8 -0.4(2) . . . . ?
C2 N1 C9 C29 176.63(17) . . . . ?
C7 N8 C9 N1 0.8(2) . . . . ?
C41 N8 C9 N1 -173.39(18) . . . . ?
C7 N8 C9 C29 -176.05(18) . . . . ?
C41 N8 C9 C29 9.8(3) . . . . ?
C4 C3 C11 C12 108.9(2) . . . . ?
C2 C3 C11 C12 -69.5(3) . . . . ?
C4 C3 C11 C16 -72.7(3) . . . . ?
C2 C3 C11 C16 108.9(2) . . . . ?
C16 C11 C12 C13 -3.0(3) . . . . ?
C3 C11 C12 C13 175.32(18) . . . . ?
C16 C11 C12 C17 175.50(19) . . . . ?
C3 C11 C12 C17 -6.1(3) . . . . ?
C11 C12 C13 C14 0.5(3) . . . . ?
C17 C12 C13 C14 -178.1(2) . . . . ?
C18 O14 C14 C15 -162.4(2) . . . . ?
C18 O14 C14 C13 18.9(3) . . . . ?
C12 C13 C14 O14 -179.4(2) . . . . ?
C12 C13 C14 C15 1.9(3) . . . . ?
O14 C14 C15 C16 179.47(19) . . . . ?
C13 C14 C15 C16 -1.8(3) . . . . ?
C14 C15 C16 C11 -0.8(3) . . . . ?
C14 C15 C16 C19 -179.1(2) . . . . ?
C12 C11 C16 C15 3.2(3) . . . . ?
C3 C11 C16 C15 -175.14(19) . . . . ?
C12 C11 C16 C19 -178.6(2) . . . . ?
C3 C11 C16 C19 3.1(3) . . . . ?
C29 N21 C22 C27 1.1(2) . . . . ?
C29 N21 C22 C23 -177.0(2) . . . . ?
N21 C22 C23 C24 178.3(2) . . . . ?
C27 C22 C23 C24 0.3(3) . . . . ?
N21 C22 C23 C31 -1.3(3) . . . . ?
C27 C22 C23 C31 -179.26(19) . . . . ?
C22 C23 C24 C25 1.0(3) . . . . ?
C31 C23 C24 C25 -179.4(2) . . . . ?
C23 C24 C25 C26 -0.9(3) . . . . ?
C23 C24 C25 C30 -179.9(2) . . . . ?
C24 C25 C26 C27 -0.6(3) . . . . ?
C30 C25 C26 C27 178.4(2) . . . . ?
C29 N28 C27 C26 179.6(2) . . . . ?
C43 N28 C27 C26 -6.7(3) . . . . ?
C29 N28 C27 C22 0.7(2) . . . . ?
C43 N28 C27 C22 174.44(18) . . . . ?
C25 C26 C27 N28 -176.8(2) . . . . ?
C25 C26 C27 C22 1.9(3) . . . . ?
N21 C22 C27 N28 -1.2(2) . . . . ?
C23 C22 C27 N28 177.19(18) . . . . ?
N21 C22 C27 C26 179.84(19) . . . . ?
C23 C22 C27 C26 -1.8(3) . . . . ?
C22 N21 C29 N28 -0.7(2) . . . . ?
C22 N21 C29 C9 175.36(17) . . . . ?
C27 N28 C29 N21 0.0(2) . . . . ?
C43 N28 C29 N21 -172.85(19) . . . . ?
C27 N28 C29 C9 -175.74(19) . . . . ?
C43 N28 C29 C9 11.4(3) . . . . ?
N1 C9 C29 N21 -13.5(3) . . . . ?
N8 C9 C29 N21 163.14(18) . . . . ?
N1 C9 C29 N28 161.95(19) . . . . ?
N8 C9 C29 N28 -21.4(3) . . . . ?
C24 C23 C31 C32 108.0(2) . . . . ?
C22 C23 C31 C32 -72.4(3) . . . . ?
C24 C23 C31 C36 -66.5(3) . . . . ?
C22 C23 C31 C36 113.0(2) . . . . ?
C36 C31 C32 C33 5.5(3) . . . . ?
C23 C31 C32 C33 -169.03(19) . . . . ?
C36 C31 C32 C37 -175.3(2) . . . . ?
C23 C31 C32 C37 10.1(3) . . . . ?
C31 C32 C33 C34 -0.8(3) . . . . ?
C37 C32 C33 C34 -179.9(2) . . . . ?
C38 O34 C34 C35 160.8(2) . . . . ?
C38 O34 C34 C33 -19.7(3) . . . . ?
C32 C33 C34 O34 175.7(2) . . . . ?
C32 C33 C34 C35 -4.8(3) . . . . ?
O34 C34 C35 C36 -174.9(2) . . . . ?
C33 C34 C35 C36 5.6(3) . . . . ?
C34 C35 C36 C31 -0.7(3) . . . . ?
C34 C35 C36 C39 178.3(2) . . . . ?
C32 C31 C36 C35 -4.8(3) . . . . ?
C23 C31 C36 C35 169.80(19) . . . . ?
C32 C31 C36 C39 176.2(2) . . . . ?
C23 C31 C36 C39 -9.2(3) . . . . ?
C9 N8 C41 C42 37.4(3) . . . . ?
C7 N8 C41 C42 -135.82(19) . . . . ?
N8 C41 C42 C43 -78.9(2) . . . . ?
C29 N28 C43 C42 -27.5(3) . . . . ?
C27 N28 C43 C42 160.63(18) . . . . ?
C41 C42 C43 N28 67.8(2) . . . . ?

loop_
_cod_related_entry_id
_cod_related_entry_database
_cod_related_entry_code
1 ChemSpider 30653370
